data_2202543
loop_
_publ_author_name
'H\"okelek, Tuncer'
'Bilge, Selen'
'K\?il\?i\,c, Zeynel'

_publ_section_title
;
 1,15-Diaza-3,4:12,13-dibenzo-5,8,11-trioxacycloheptadecane hemihydrate
;
_journal_issue 11
_journal_name_full 'Acta Crystallographica Section E'
_journal_page_first o1607
_journal_page_last o1609
_journal_paper_doi 10.1107/S1600536803021615
_journal_volume 59
_journal_year 2003
_chemical_formula_iupac 'C20 H26 N2 O3, 0.5H2 O'
_chemical_formula_moiety 'C20 H26 N2 O3, 0.5H2 O'
_chemical_formula_sum 'C20 H27 N2 O3.5'
_chemical_formula_weight 351.44
_chemical_name_systematic
;
 ?
;
_space_group_IT_number 15
_symmetry_cell_setting monoclinic
_symmetry_space_group_name_Hall '-C 2yc'
_symmetry_space_group_name_H-M 'C 1 2/c 1'
_atom_sites_solution_hydrogens geom
_atom_sites_solution_primary direct
_atom_sites_solution_secondary difmap
_audit_creation_method SHELXL-97
_cell_angle_alpha 90.00
_cell_angle_beta 116.768(9)
_cell_angle_gamma 90.00
_cell_formula_units_Z 8
_cell_length_a 24.457(2)
_cell_length_b 7.5165(12)
_cell_length_c 23.865(2)
_cell_measurement_reflns_used 25
_cell_measurement_temperature 293(2)
_cell_measurement_theta_max 18
_cell_measurement_theta_min 10
_cell_volume 3917.0(8)
_computing_cell_refinement 'CAD-4 EXPRESS'
_computing_data_collection 'CAD-4 EXPRESS (Enraf-Nonius, 1994)'
_computing_data_reduction 'XCAD4 (Harms & Wocadle, 1995)'
_computing_molecular_graphics 'ORTEP-3 for Windows (Farrugia, 1997)'
_computing_publication_material 'WinGX (Farrugia, 1999)'
_computing_structure_refinement 'SHELXL97 (Sheldrick, 1997)'
_computing_structure_solution 'SHELXS97 (Sheldrick, 1997)'
_diffrn_ambient_temperature 293(2)
_diffrn_measured_fraction_theta_full 1.000
_diffrn_measured_fraction_theta_max 1.000
_diffrn_measurement_device_type 'Enraf-Nonius CAD-4'
_diffrn_measurement_method 'non-profiled \w'
_diffrn_radiation_monochromator graphite
_diffrn_radiation_source 'fine-focus sealed tube'
_diffrn_radiation_type MoK\a
_diffrn_radiation_wavelength 0.71073
_diffrn_reflns_av_R_equivalents 0.0221
_diffrn_reflns_av_sigmaI/netI 0.0465
_diffrn_reflns_limit_h_max 30
_diffrn_reflns_limit_h_min 0
_diffrn_reflns_limit_k_max 9
_diffrn_reflns_limit_k_min 0
_diffrn_reflns_limit_l_max 29
_diffrn_reflns_limit_l_min -27
_diffrn_reflns_number 3856
_diffrn_reflns_theta_full 26.00
_diffrn_reflns_theta_max 26.00
_diffrn_reflns_theta_min 2.89
_diffrn_standards_decay_% 1
_diffrn_standards_interval_time 120
_diffrn_standards_number 3
_exptl_absorpt_coefficient_mu 0.082
_exptl_absorpt_correction_type none
_exptl_crystal_colour colourless
_exptl_crystal_density_diffrn 1.192
_exptl_crystal_density_method 'not measured'
_exptl_crystal_description 'rod shaped'
_exptl_crystal_F_000 1512
_exptl_crystal_size_max 0.40
_exptl_crystal_size_mid 0.25
_exptl_crystal_size_min 0.15
_refine_diff_density_max 0.513
_refine_diff_density_min -0.242
_refine_ls_extinction_coef 0.0019(5)
_refine_ls_extinction_expression Fc^*^=kFc[1+0.001xFc^2^\l^3^/sin(2\q)]^-1/4^
_refine_ls_extinction_method SHELXL97
_refine_ls_goodness_of_fit_ref 1.015
_refine_ls_hydrogen_treatment mixed
_refine_ls_matrix_type full
_refine_ls_number_parameters 242
_refine_ls_number_reflns 3163
_refine_ls_number_restraints 1
_refine_ls_restrained_S_all 1.015
_refine_ls_R_factor_all 0.1202
_refine_ls_R_factor_gt 0.0516
_refine_ls_shift/su_max 0.000
_refine_ls_shift/su_mean 0.000
_refine_ls_structure_factor_coef Fsqd
_refine_ls_weighting_details 'calc w = 1/[\s^2^(Fo^2^)+(0.0951P)^2^+0.1096P] where P = (Fo^2^+2Fc^2^)/3'
_refine_ls_weighting_scheme calc
_refine_ls_wR_factor_gt 0.1388
_refine_ls_wR_factor_ref 0.1686
_reflns_number_gt 1752
_reflns_number_total 3786
_reflns_threshold_expression I>2\s(I)
_cod_data_source_file cm6055.cif
_cod_data_source_block I
_cod_original_sg_symbol_H-M 'C 2/c'
_cod_database_code 2202543
_cod_database_fobs_code 2202543

loop_
_symmetry_equiv_pos_as_xyz
'x, y, z'
'-x, y, -z+1/2'
'x+1/2, y+1/2, z'
'-x+1/2, y+1/2, -z+1/2'
'-x, -y, -z'
'x, -y, z-1/2'
'-x+1/2, -y+1/2, -z'
'x+1/2, -y+1/2, z-1/2'

loop_
_atom_site_label
_atom_site_fract_x
_atom_site_fract_y
_atom_site_fract_z
_atom_site_U_iso_or_equiv
_atom_site_adp_type
_atom_site_calc_flag
_atom_site_refinement_flags
_atom_site_occupancy
_atom_site_disorder_assembly
_atom_site_disorder_group
_atom_site_type_symbol
O26 0.0000 0.8760(6) 0.2500 0.130 Uani d S 1 . . O
H8 0.1216(14) 0.075(4) 0.3627(13) 0.071(9) Uiso d . 1 . . H
H26 0.0316(12) 0.916(4) 0.2405(12) 0.075 Uiso d . 1 . . H
H11 0.1465(13) 0.321(3) 0.3299(14) 0.075 Uiso d D 1 . . H
H2 0.2605(15) 0.027(4) 0.5687(13) 0.072(9) Uiso d . 1 . . H
O19 0.17834(8) 0.2592(2) 0.24813(8) 0.0699(5) Uani d . 1 . . O
O22 0.22177(9) 0.0241(2) 0.35207(9) 0.0690(6) Uani d . 1 . . O
O25 0.20186(8) -0.0789(2) 0.45371(9) 0.0676(5) Uani d . 1 . . O
N11 0.13632(13) 0.4231(4) 0.33408(12) 0.0792(8) Uani d D 1 . . N
N8 0.08400(13) 0.0684(4) 0.35653(11) 0.0755(8) Uani d . 1 . . N
C6 0.11695(14) -0.0064(4) 0.46899(13) 0.0679(8) Uani d . 1 . . C
C1 0.18040(14) -0.0154(3) 0.49357(12) 0.0599(7) Uani d . 1 . . C
C13 0.11233(13) 0.5043(4) 0.22189(13) 0.0635(7) Uani d . 1 . . C
C2 0.21807(18) 0.0393(4) 0.55449(14) 0.0701(8) Uani d . 1 . . C
C18 0.13043(12) 0.3531(4) 0.20192(13) 0.0624(7) Uani d . 1 . . C
C23 0.26748(15) -0.0654(4) 0.40503(16) 0.0800(9) Uani d . 1 . . C
H23A 0.3078 -0.0298 0.4107 0.096 Uiso calc R 1 . . H
H23B 0.2636 -0.1928 0.3980 0.096 Uiso calc R 1 . . H
C17 0.10319(15) 0.3043(5) 0.13910(14) 0.0806(9) Uani d . 1 . . C
H17 0.1157 0.2020 0.1262 0.097 Uiso calc R 1 . . H
C3 0.1928(2) 0.1020(4) 0.59099(15) 0.0855(10) Uani d . 1 . . C
H3 0.2182 0.1385 0.6318 0.103 Uiso calc R 1 . . H
C12 0.14166(15) 0.5542(4) 0.29084(14) 0.0731(8) Uani d . 1 . . C
H12A 0.1848 0.5764 0.3042 0.088 Uiso calc R 1 . . H
H12B 0.1236 0.6650 0.2951 0.088 Uiso calc R 1 . . H
C24 0.26073(14) -0.0211(4) 0.46244(14) 0.0720(8) Uani d . 1 . . C
H24A 0.2925 -0.0800 0.4986 0.086 Uiso calc R 1 . . H
H24B 0.2648 0.1063 0.4697 0.086 Uiso calc R 1 . . H
C20 0.17801(17) 0.0706(4) 0.24199(15) 0.0825(9) Uani d . 1 . . C
H20A 0.1818 0.0386 0.2045 0.099 Uiso calc R 1 . . H
H20B 0.1398 0.0222 0.2385 0.099 Uiso calc R 1 . . H
C21 0.23002(17) -0.0026(4) 0.29805(16) 0.0828(10) Uani d . 1 . . C
H21A 0.2338 -0.1289 0.2922 0.099 Uiso calc R 1 . . H
H21B 0.2676 0.0549 0.3035 0.099 Uiso calc R 1 . . H
C4 0.1304(2) 0.1123(4) 0.56853(18) 0.0923(11) Uani d . 1 . . C
H4 0.1135 0.1550 0.5939 0.111 Uiso calc R 1 . . H
C14 0.06591(15) 0.6064(4) 0.17652(15) 0.0784(9) Uani d . 1 . . C
H14 0.0530 0.7094 0.1886 0.094 Uiso calc R 1 . . H
C15 0.03892(17) 0.5581(5) 0.11436(16) 0.0892(10) Uani d . 1 . . C
H15 0.0080 0.6280 0.0848 0.107 Uiso calc R 1 . . H
C7 0.07780(15) -0.0545(5) 0.40125(14) 0.0838(10) Uani d . 1 . . C
H7A 0.0886 -0.1734 0.3939 0.101 Uiso calc R 1 . . H
H7B 0.0353 -0.0569 0.3933 0.101 Uiso calc R 1 . . H
C9 0.06774(14) 0.2495(5) 0.36249(13) 0.0789(9) Uani d . 1 . . C
H9A 0.0936 0.2905 0.4049 0.095 Uiso calc R 1 . . H
H9B 0.0257 0.2521 0.3561 0.095 Uiso calc R 1 . . H
C10 0.07427(15) 0.3773(5) 0.31624(14) 0.0877(10) Uani d . 1 . . C
H10A 0.0569 0.3227 0.2750 0.105 Uiso calc R 1 . . H
H10B 0.0512 0.4847 0.3134 0.105 Uiso calc R 1 . . H
C5 0.09277(17) 0.0578(5) 0.50723(16) 0.0892(10) Uani d . 1 . . C
H5 0.0505 0.0649 0.4918 0.107 Uiso calc R 1 . . H
C16 0.05732(17) 0.4094(6) 0.09617(15) 0.0928(11) Uani d . 1 . . C
H16 0.0388 0.3773 0.0540 0.111 Uiso calc R 1 . . H

loop_
_atom_site_aniso_label
_atom_site_aniso_U_11
_atom_site_aniso_U_22
_atom_site_aniso_U_33
_atom_site_aniso_U_12
_atom_site_aniso_U_13
_atom_site_aniso_U_23
O26 0.160 0.106 0.108 0.000 0.045 0.000
O19 0.0786(12) 0.0583(12) 0.0750(12) -0.0008(10) 0.0367(10) -0.0041(10)
O22 0.0841(13) 0.0540(11) 0.0787(13) 0.0185(10) 0.0453(11) 0.0129(9)
O25 0.0740(12) 0.0548(11) 0.0687(11) -0.0085(9) 0.0275(10) 0.0004(9)
N11 0.0848(19) 0.0798(19) 0.0669(14) -0.0089(15) 0.0289(13) -0.0060(15)
N8 0.0636(17) 0.098(2) 0.0574(14) -0.0029(15) 0.0209(13) 0.0058(13)
C6 0.076(2) 0.0645(19) 0.0623(17) -0.0058(14) 0.0298(16) 0.0166(14)
C1 0.079(2) 0.0407(15) 0.0523(15) -0.0069(13) 0.0231(15) 0.0073(12)
C13 0.0657(17) 0.0566(18) 0.0700(18) -0.0097(14) 0.0322(15) 0.0017(15)
C2 0.088(2) 0.0511(17) 0.0590(19) -0.0050(16) 0.0217(18) 0.0131(14)
C18 0.0663(17) 0.0618(18) 0.0652(17) -0.0063(14) 0.0350(15) 0.0024(14)
C23 0.087(2) 0.0565(18) 0.104(2) 0.0207(16) 0.0496(19) 0.0217(17)
C17 0.096(2) 0.086(2) 0.0712(19) -0.0100(19) 0.0477(18) -0.0094(18)
C3 0.134(3) 0.0565(19) 0.0612(19) -0.0072(19) 0.040(2) 0.0084(14)
C12 0.0817(19) 0.0604(18) 0.0755(19) -0.0158(15) 0.0340(16) -0.0066(15)
C24 0.073(2) 0.0533(17) 0.0777(19) 0.0032(14) 0.0238(16) 0.0147(15)
C20 0.116(3) 0.059(2) 0.083(2) 0.0009(18) 0.054(2) -0.0085(16)
C21 0.115(3) 0.0593(19) 0.099(2) 0.0166(18) 0.071(2) 0.0047(17)
C4 0.140(4) 0.075(2) 0.083(3) 0.016(2) 0.068(3) 0.0194(18)
C14 0.088(2) 0.070(2) 0.079(2) -0.0028(17) 0.0394(18) 0.0085(17)
C15 0.090(2) 0.094(3) 0.075(2) 0.001(2) 0.0309(19) 0.019(2)
C7 0.076(2) 0.091(2) 0.071(2) -0.0205(17) 0.0210(17) 0.0056(17)
C9 0.0732(18) 0.100(3) 0.0660(17) 0.0006(18) 0.0338(15) 0.0096(17)
C10 0.077(2) 0.119(3) 0.0607(17) -0.005(2) 0.0257(16) 0.0112(18)
C5 0.091(2) 0.099(3) 0.084(2) 0.0061(19) 0.045(2) 0.032(2)
C16 0.099(3) 0.115(3) 0.0592(18) -0.013(2) 0.0314(19) 0.006(2)

loop_
_atom_type_symbol
_atom_type_description
_atom_type_scat_dispersion_real
_atom_type_scat_dispersion_imag
_atom_type_scat_source
C C 0.0033 0.0016 'International Tables Vol C Tables 4.2.6.8 and 6.1.1.4'
H H 0.0000 0.0000 'International Tables Vol C Tables 4.2.6.8 and 6.1.1.4'
N N 0.0061 0.0033 'International Tables Vol C Tables 4.2.6.8 and 6.1.1.4'
O O 0.0106 0.0060 'International Tables Vol C Tables 4.2.6.8 and 6.1.1.4'

loop_
_geom_angle_atom_site_label_1
_geom_angle_atom_site_label_2
_geom_angle_atom_site_label_3
_geom_angle
_geom_angle_publ_flag
C18 O19 C20 117.5(2) yes
C21 O22 C23 111.6(2) yes
C1 O25 C24 118.2(2) yes
C10 N11 C12 111.8(2) yes
C10 N11 H11 94(2) ?
C12 N11 H11 114(2) ?
C9 N8 C7 113.5(3) yes
C9 N8 H8 104(2) ?
C7 N8 H8 111.3(19) ?
C5 C6 C1 117.8(3) ?
C5 C6 C7 122.7(3) ?
C1 C6 C7 119.3(3) yes
O25 C1 C2 123.5(3) ?
O25 C1 C6 115.4(2) yes
C2 C1 C6 121.0(3) ?
C18 C13 C14 117.4(3) ?
C18 C13 C12 120.7(3) yes
C14 C13 C12 121.9(3) ?
C3 C2 C1 119.7(4) ?
C3 C2 H2 123.2(17) ?
C1 C2 H2 117.0(17) ?
C13 C18 O19 115.6(2) yes
C13 C18 C17 121.2(3) ?
O19 C18 C17 123.1(3) ?
O22 C23 C24 110.1(2) yes
O22 C23 H23A 109.6 ?
C24 C23 H23A 109.6 ?
O22 C23 H23B 109.6 ?
C24 C23 H23B 109.6 ?
H23A C23 H23B 108.2 ?
C16 C17 C18 119.0(3) ?
C16 C17 H17 120.5 ?
C18 C17 H17 120.5 ?
C2 C3 C4 121.0(3) ?
C2 C3 H3 119.5 ?
C4 C3 H3 119.5 ?
N11 C12 C13 116.5(2) yes
N11 C12 H12A 108.2 ?
C13 C12 H12A 108.2 ?
N11 C12 H12B 108.2 ?
C13 C12 H12B 108.2 ?
H12A C12 H12B 107.3 ?
O25 C24 C23 108.7(2) yes
O25 C24 H24A 110.0 ?
C23 C24 H24A 110.0 ?
O25 C24 H24B 110.0 ?
C23 C24 H24B 110.0 ?
H24A C24 H24B 108.3 ?
O19 C20 C21 108.4(3) yes
O19 C20 H20A 110.0 ?
C21 C20 H20A 110.0 ?
O19 C20 H20B 110.0 ?
C21 C20 H20B 110.0 ?
H20A C20 H20B 108.4 ?
O22 C21 C20 110.9(2) yes
O22 C21 H21A 109.5 ?
C20 C21 H21A 109.5 ?
O22 C21 H21B 109.5 ?
C20 C21 H21B 109.5 ?
H21A C21 H21B 108.0 ?
C3 C4 C5 119.1(3) ?
C3 C4 H4 120.5 ?
C5 C4 H4 120.5 ?
C15 C14 C13 121.4(3) ?
C15 C14 H14 119.3 ?
C13 C14 H14 119.3 ?
C16 C15 C14 120.0(3) ?
C16 C15 H15 120.0 ?
C14 C15 H15 120.0 ?
N8 C7 C6 113.9(2) yes
N8 C7 H7A 108.8 ?
C6 C7 H7A 108.8 ?
N8 C7 H7B 108.8 ?
C6 C7 H7B 108.8 ?
H7A C7 H7B 107.7 ?
N8 C9 C10 113.5(3) yes
N8 C9 H9A 108.9 ?
C10 C9 H9A 108.9 ?
N8 C9 H9B 108.9 ?
C10 C9 H9B 108.9 ?
H9A C9 H9B 107.7 ?
N11 C10 C9 112.4(3) yes
N11 C10 H10A 109.1 ?
C9 C10 H10A 109.1 ?
N11 C10 H10B 109.1 ?
C9 C10 H10B 109.1 ?
H10A C10 H10B 107.8 ?
C6 C5 C4 121.3(3) ?
C6 C5 H5 119.3 ?
C4 C5 H5 119.3 ?
C15 C16 C17 121.0(3) ?
C15 C16 H16 119.5 ?
C17 C16 H16 119.5 ?

loop_
_geom_bond_atom_site_label_1
_geom_bond_atom_site_label_2
_geom_bond_site_symmetry_2
_geom_bond_distance
_geom_bond_publ_flag
O26 H26 . 0.95(3) ?
O19 C18 . 1.387(3) yes
O19 C20 . 1.425(3) yes
O22 C21 . 1.406(3) yes
O22 C23 . 1.424(4) yes
O25 C1 . 1.363(3) yes
O25 C24 . 1.427(4) yes
N11 C10 . 1.422(4) yes
N11 C12 . 1.475(4) yes
N11 H11 . 0.829(17) ?
N8 C9 . 1.443(4) yes
N8 C7 . 1.470(4) yes
N8 H8 . 0.86(3) ?
C6 C5 . 1.379(4) ?
C6 C1 . 1.392(4) yes
C6 C7 . 1.506(4) yes
C1 C2 . 1.387(4) ?
C13 C18 . 1.380(4) yes
C13 C14 . 1.394(4) ?
C13 C12 . 1.516(4) yes
C2 C3 . 1.359(5) ?
C2 H2 . 0.94(3) ?
C18 C17 . 1.388(4) ?
C23 C24 . 1.490(4) yes
C23 H23A . 0.9700 ?
C23 H23B . 0.9700 ?
C17 C16 . 1.377(5) ?
C17 H17 . 0.9300 ?
C3 C4 . 1.374(5) ?
C3 H3 . 0.9300 ?
C12 H12A . 0.9700 ?
C12 H12B . 0.9700 ?
C24 H24A . 0.9700 ?
C24 H24B . 0.9700 ?
C20 C21 . 1.475(5) yes
C20 H20A . 0.9700 ?
C20 H20B . 0.9700 ?
C21 H21A . 0.9700 ?
C21 H21B . 0.9700 ?
C4 C5 . 1.393(5) ?
C4 H4 . 0.9300 ?
C14 C15 . 1.373(5) ?
C14 H14 . 0.9300 ?
C15 C16 . 1.348(5) ?
C15 H15 . 0.9300 ?
C7 H7A . 0.9700 ?
C7 H7B . 0.9700 ?
C9 C10 . 1.525(4) yes
C9 H9A . 0.9700 ?
C9 H9B . 0.9700 ?
C10 H10A . 0.9700 ?
C10 H10B . 0.9700 ?
C5 H5 . 0.9300 ?
C16 H16 . 0.9300 ?

loop_
_geom_torsion_atom_site_label_1
_geom_torsion_atom_site_label_2
_geom_torsion_atom_site_label_3
_geom_torsion_atom_site_label_4
_geom_torsion
_geom_torsion_publ_flag
C24 O25 C1 C2 -27.1(3) yes
C24 O25 C1 C6 152.2(2) yes
C5 C6 C1 O25 -179.7(2) yes
C7 C6 C1 O25 -3.7(4) yes
C5 C6 C1 C2 -0.3(4) ?
C7 C6 C1 C2 175.6(3) ?
O25 C1 C2 C3 179.6(2) ?
C6 C1 C2 C3 0.3(4) ?
C14 C13 C18 O19 177.5(2) ?
C12 C13 C18 O19 -3.3(4) yes
C14 C13 C18 C17 -0.4(4) ?
C12 C13 C18 C17 178.8(2) ?
C20 O19 C18 C13 146.5(3) yes
C20 O19 C18 C17 -35.6(4) yes
C21 O22 C23 C24 174.9(2) yes
C13 C18 C17 C16 0.1(4) ?
O19 C18 C17 C16 -177.7(3) ?
C1 C2 C3 C4 0.0(4) ?
C10 N11 C12 C13 -55.5(4) yes
C18 C13 C12 N11 -59.3(4) yes
C14 C13 C12 N11 119.8(3) yes
C1 O25 C24 C23 -164.8(2) yes
O22 C23 C24 O25 60.9(3) yes
C18 O19 C20 C21 -175.8(2) yes
C23 O22 C21 C20 172.5(3) yes
O19 C20 C21 O22 66.6(3) yes
C2 C3 C4 C5 -0.2(5) ?
C18 C13 C14 C15 0.4(4) ?
C12 C13 C14 C15 -178.8(3) ?
C13 C14 C15 C16 -0.1(5) ?
C9 N8 C7 C6 -59.7(4) yes
C5 C6 C7 N8 109.5(3) yes
C1 C6 C7 N8 -66.2(4) yes
C7 N8 C9 C10 179.9(2) yes
C12 N11 C10 C9 -176.9(3) yes
N8 C9 C10 N11 -76.5(4) yes
C1 C6 C5 C4 0.1(5) ?
C7 C6 C5 C4 -175.7(3) ?
C3 C4 C5 C6 0.2(5) ?
C14 C15 C16 C17 -0.2(5) ?
C18 C17 C16 C15 0.2(5) ?

loop_
_cod_related_entry_id
_cod_related_entry_database
_cod_related_entry_code
1 ChemSpider 21131357
